data_7155278
loop_
_publ_author_name
'Chaudhari, Moreshwar Bhagwan'
'Bisht, Girish Singh'
'Kumari, Pooja'
'Gnanaprakasam, Boopathy'

_publ_section_title
;
 Ruthenium-catalyzed direct \a-alkylation of amides using alcohols.
;
_journal_issue 39
_journal_name_full 'Organic &amp; biomolecular chemistry'
_journal_page_first 9215
_journal_page_last 9220
_journal_paper_doi 10.1039/c6ob01786j
_journal_volume 14
_journal_year 2016
_chemical_formula_moiety 'C15 H13 N O2'
_chemical_formula_sum 'C15 H13 N O2'
_chemical_formula_weight 239.26
_chemical_name_systematic 3-benzyl-3-hydroxyindolin-2-one
_space_group_crystal_system monoclinic
_space_group_IT_number 14
_space_group_name_Hall '-P 2ybc'
_space_group_name_H-M_alt 'P 1 21/c 1'
_symmetry_space_group_name_Hall '-P 2ybc'
_symmetry_space_group_name_H-M 'P 1 21/c 1'
_atom_sites_solution_hydrogens geom
_audit_creation_method SHELXL-2014/7
_audit_update_record
;
2016-02-03 deposited with the CCDC.
2016-09-09 downloaded from the CCDC.
;
_cell_angle_alpha 90
_cell_angle_beta 100.175(2)
_cell_angle_gamma 90
_cell_formula_units_Z 4
_cell_length_a 9.6173(5)
_cell_length_b 9.7573(5)
_cell_length_c 12.8363(7)
_cell_measurement_reflns_used 3992
_cell_measurement_temperature 296(2)
_cell_measurement_theta_max 26.29
_cell_measurement_theta_min 2.60
_cell_volume 1185.60(11)
_computing_cell_refinement 'Bruker SAINT'
_computing_data_collection 'Bruker APEX2'
_computing_data_reduction 'Bruker SAINT'
_computing_structure_refinement 'SHELXL-2014/7 (Sheldrick, 2014)'
_computing_structure_solution 'SHELXL-2014/7 (Sheldrick, 2014)'
_diffrn_ambient_temperature 296(2)
_diffrn_measured_fraction_theta_full 1.000
_diffrn_measured_fraction_theta_max 0.998
_diffrn_measurement_device_type 'Bruker APEX-II CCD'
_diffrn_measurement_method '\f and \w scans'
_diffrn_radiation_type CuK\a
_diffrn_radiation_wavelength 1.54178
_diffrn_reflns_av_R_equivalents 0.0387
_diffrn_reflns_av_unetI/netI 0.0261
_diffrn_reflns_Laue_measured_fraction_full 1.000
_diffrn_reflns_Laue_measured_fraction_max 0.998
_diffrn_reflns_limit_h_max 11
_diffrn_reflns_limit_h_min -11
_diffrn_reflns_limit_k_max 11
_diffrn_reflns_limit_k_min -11
_diffrn_reflns_limit_l_max 15
_diffrn_reflns_limit_l_min -15
_diffrn_reflns_number 12517
_diffrn_reflns_point_group_measured_fraction_full 1.000
_diffrn_reflns_point_group_measured_fraction_max 0.998
_diffrn_reflns_theta_full 67.679
_diffrn_reflns_theta_max 68.310
_diffrn_reflns_theta_min 4.671
_exptl_absorpt_coefficient_mu 0.721
_exptl_absorpt_correction_T_max 0.878
_exptl_absorpt_correction_T_min 0.853
_exptl_absorpt_correction_type multi-scan
_exptl_absorpt_process_details 'multi-scan absorption correction'
_exptl_crystal_colour white
_exptl_crystal_density_diffrn 1.340
_exptl_crystal_density_method 'not measured'
_exptl_crystal_description block
_exptl_crystal_F_000 504
_exptl_crystal_size_max 0.22
_exptl_crystal_size_mid 0.20
_exptl_crystal_size_min 0.18
_refine_diff_density_max 0.267
_refine_diff_density_min -0.168
_refine_diff_density_rms 0.039
_refine_ls_extinction_method none
_refine_ls_goodness_of_fit_ref 0.659
_refine_ls_hydrogen_treatment constr
_refine_ls_matrix_type full
_refine_ls_number_parameters 164
_refine_ls_number_reflns 2174
_refine_ls_number_restraints 0
_refine_ls_restrained_S_all 0.659
_refine_ls_R_factor_all 0.0384
_refine_ls_R_factor_gt 0.0336
_refine_ls_shift/su_max 0.000
_refine_ls_shift/su_mean 0.000
_refine_ls_structure_factor_coef Fsqd
_refine_ls_weighting_details 'w=1/[\s^2^(Fo^2^)+(0.1000P)^2^+1.0606P] where P=(Fo^2^+2Fc^2^)/3'
_refine_ls_weighting_scheme calc
_refine_ls_wR_factor_gt 0.0962
_refine_ls_wR_factor_ref 0.1030
_reflns_Friedel_coverage 0.000
_reflns_number_gt 1923
_reflns_number_total 2174
_reflns_threshold_expression 'I > 2\s(I)'
_cod_data_source_file c6ob01786j2.cif
_cod_data_source_block Compound9a
_cod_depositor_comments
;Adding full bibliography for 7155278--7155279.cif.

 Adding full bibliography for 7155278--7155279.cif.
;
_cod_database_code 7155278
_shelx_shelxl_version_number 2014/7
_shelx_space_group_comment
;
The symmetry employed for this shelxl refinement is uniquely defined
by the following loop, which should always be used as a source of
symmetry information in preference to the above space-group names.
They are only intended as comments.
;

loop_
_space_group_symop_operation_xyz
'x, y, z'
'-x, y+1/2, -z+1/2'
'-x, -y, -z'
'x, -y-1/2, z-1/2'

loop_
_atom_site_label
_atom_site_type_symbol
_atom_site_fract_x
_atom_site_fract_y
_atom_site_fract_z
_atom_site_U_iso_or_equiv
_atom_site_adp_type
_atom_site_occupancy
_atom_site_site_symmetry_order
_atom_site_calc_flag
_atom_site_refinement_flags_posn
_atom_site_refinement_flags_adp
O2 O 0.88996(9) 0.38097(8) 0.86303(7) 0.0192(2) Uani 1 1 d . .
H8 H 0.9104 0.3832 0.9278 0.029 Uiso 1 1 calc R U
O1 O 1.06035(9) 0.63960(9) 0.92132(7) 0.0213(2) Uani 1 1 d . .
N1 N 0.99457(10) 0.66007(11) 0.74117(8) 0.0182(2) Uani 1 1 d . .
H5 H 1.0554 0.7206 0.7302 0.022 Uiso 1 1 calc R U
C8 C 0.98348(12) 0.61074(12) 0.83770(10) 0.0168(3) Uani 1 1 d . .
C5 C 0.89400(12) 0.60012(12) 0.66046(10) 0.0175(3) Uani 1 1 d . .
C10 C 0.59956(13) 0.52127(13) 0.86519(10) 0.0181(3) Uani 1 1 d . .
C6 C 0.80771(12) 0.51123(12) 0.70535(10) 0.0171(3) Uani 1 1 d . .
C15 C 0.57119(13) 0.39736(13) 0.91151(10) 0.0197(3) Uani 1 1 d . .
H9 H 0.6439 0.3497 0.9537 0.024 Uiso 1 1 calc R U
C7 C 0.85244(12) 0.51463(12) 0.82405(10) 0.0167(3) Uani 1 1 d . .
C9 C 0.74524(13) 0.58361(12) 0.88383(10) 0.0182(3) Uani 1 1 d . .
H7 H 0.7828 0.5802 0.9591 0.022 Uiso 1 1 calc R U
H6 H 0.7369 0.6794 0.8634 0.022 Uiso 1 1 calc R U
C4 C 0.88019(14) 0.61923(13) 0.55282(10) 0.0217(3) Uani 1 1 d . .
H4 H 0.9393 0.6783 0.5241 0.026 Uiso 1 1 calc R U
C1 C 0.70321(13) 0.43778(12) 0.64091(10) 0.0204(3) Uani 1 1 d . .
H1 H 0.6454 0.3776 0.6698 0.025 Uiso 1 1 calc R U
C11 C 0.48873(14) 0.59065(13) 0.80272(11) 0.0220(3) Uani 1 1 d . .
H13 H 0.5064 0.6729 0.7708 0.026 Uiso 1 1 calc R U
C13 C 0.32507(14) 0.41527(14) 0.83314(11) 0.0253(3) Uani 1 1 d . .
H11 H 0.2338 0.3800 0.8225 0.030 Uiso 1 1 calc R U
C2 C 0.68661(14) 0.45611(13) 0.53165(11) 0.0234(3) Uani 1 1 d . .
H2 H 0.6168 0.4078 0.4871 0.028 Uiso 1 1 calc R U
C14 C 0.43462(13) 0.34484(13) 0.89477(11) 0.0236(3) Uani 1 1 d . .
H10 H 0.4168 0.2617 0.9253 0.028 Uiso 1 1 calc R U
C3 C 0.77328(14) 0.54578(13) 0.48881(10) 0.0238(3) Uani 1 1 d . .
H3 H 0.7598 0.5572 0.4158 0.029 Uiso 1 1 calc R U
C12 C 0.35222(14) 0.53890(14) 0.78729(11) 0.0248(3) Uani 1 1 d . .
H12 H 0.2789 0.5871 0.7462 0.030 Uiso 1 1 calc R U

loop_
_atom_site_aniso_label
_atom_site_aniso_U_11
_atom_site_aniso_U_22
_atom_site_aniso_U_33
_atom_site_aniso_U_23
_atom_site_aniso_U_13
_atom_site_aniso_U_12
O2 0.0245(5) 0.0144(4) 0.0192(5) 0.0020(3) 0.0050(4) 0.0033(3)
O1 0.0191(4) 0.0237(5) 0.0207(5) 0.0001(4) 0.0022(4) -0.0020(3)
N1 0.0163(5) 0.0183(5) 0.0202(5) 0.0024(4) 0.0037(4) -0.0029(4)
C8 0.0147(6) 0.0156(6) 0.0204(6) 0.0004(5) 0.0042(5) 0.0035(4)
C5 0.0159(6) 0.0146(6) 0.0221(7) -0.0003(5) 0.0031(5) 0.0029(4)
C10 0.0188(6) 0.0182(6) 0.0189(6) -0.0042(5) 0.0078(5) 0.0006(5)
C6 0.0171(6) 0.0132(6) 0.0216(6) 0.0000(5) 0.0049(5) 0.0036(4)
C15 0.0211(6) 0.0172(6) 0.0218(6) -0.0013(5) 0.0070(5) 0.0015(5)
C7 0.0171(6) 0.0126(6) 0.0210(6) 0.0016(5) 0.0047(5) 0.0009(4)
C9 0.0193(6) 0.0141(6) 0.0220(6) -0.0011(5) 0.0061(5) -0.0001(4)
C4 0.0249(7) 0.0183(6) 0.0224(7) 0.0028(5) 0.0055(5) 0.0012(5)
C1 0.0188(6) 0.0164(6) 0.0263(7) -0.0006(5) 0.0046(5) 0.0001(5)
C11 0.0231(7) 0.0208(6) 0.0236(7) 0.0005(5) 0.0083(5) 0.0028(5)
C13 0.0185(6) 0.0284(7) 0.0304(7) -0.0108(6) 0.0084(6) -0.0042(5)
C2 0.0231(6) 0.0191(6) 0.0260(7) -0.0039(5) -0.0010(5) 0.0002(5)
C14 0.0269(7) 0.0179(6) 0.0293(7) -0.0043(5) 0.0137(6) -0.0044(5)
C3 0.0307(7) 0.0212(7) 0.0186(6) 0.0000(5) 0.0020(5) 0.0032(5)
C12 0.0197(6) 0.0304(7) 0.0242(7) -0.0039(6) 0.0032(5) 0.0048(5)

loop_
_atom_type_symbol
_atom_type_description
_atom_type_scat_dispersion_real
_atom_type_scat_dispersion_imag
_atom_type_scat_source
C C 0.0181 0.0091 'International Tables Vol C Tables 4.2.6.8 and 6.1.1.4'
H H 0.0000 0.0000 'International Tables Vol C Tables 4.2.6.8 and 6.1.1.4'
N N 0.0311 0.0180 'International Tables Vol C Tables 4.2.6.8 and 6.1.1.4'
O O 0.0492 0.0322 'International Tables Vol C Tables 4.2.6.8 and 6.1.1.4'

loop_
_geom_angle_atom_site_label_1
_geom_angle_atom_site_label_2
_geom_angle_atom_site_label_3
_geom_angle
C7 O2 H8 109.5
C8 N1 C5 111.73(10)
C8 N1 H5 124.1
C5 N1 H5 124.1
O1 C8 N1 126.10(11)
O1 C8 C7 126.10(11)
N1 C8 C7 107.77(10)
C4 C5 C6 122.69(12)
C4 C5 N1 127.71(11)
C6 C5 N1 109.57(11)
C11 C10 C15 118.67(12)
C11 C10 C9 119.41(11)
C15 C10 C9 121.89(11)
C1 C6 C5 119.87(12)
C1 C6 C7 131.50(11)
C5 C6 C7 108.63(10)
C14 C15 C10 120.26(12)
C14 C15 H9 119.9
C10 C15 H9 119.9
O2 C7 C6 110.17(9)
O2 C7 C9 112.06(10)
C6 C7 C9 114.53(10)
O2 C7 C8 111.31(9)
C6 C7 C8 101.99(9)
C9 C7 C8 106.26(9)
C10 C9 C7 115.39(10)
C10 C9 H7 108.4
C7 C9 H7 108.4
C10 C9 H6 108.4
C7 C9 H6 108.4
H7 C9 H6 107.5
C5 C4 C3 116.85(12)
C5 C4 H4 121.6
C3 C4 H4 121.6
C6 C1 C2 118.48(12)
C6 C1 H1 120.8
C2 C1 H1 120.8
C12 C11 C10 120.95(12)
C12 C11 H13 119.5
C10 C11 H13 119.5
C14 C13 C12 119.56(12)
C14 C13 H11 120.2
C12 C13 H11 120.2
C3 C2 C1 120.62(12)
C3 C2 H2 119.7
C1 C2 H2 119.7
C13 C14 C15 120.55(12)
C13 C14 H10 119.7
C15 C14 H10 119.7
C2 C3 C4 121.49(12)
C2 C3 H3 119.3
C4 C3 H3 119.3
C13 C12 C11 120.01(12)
C13 C12 H12 120.0
C11 C12 H12 120.0

loop_
_geom_bond_atom_site_label_1
_geom_bond_atom_site_label_2
_geom_bond_distance
O2 C7 1.4204(14)
O2 H8 0.8200
O1 C8 1.2238(15)
N1 C8 1.3509(16)
N1 C5 1.4131(16)
N1 H5 0.8600
C8 C7 1.5558(16)
C5 C4 1.3772(18)
C5 C6 1.3936(17)
C10 C11 1.3912(18)
C10 C15 1.3953(18)
C10 C9 1.5072(17)
C6 C1 1.3834(17)
C6 C7 1.5088(17)
C15 C14 1.3908(18)
C15 H9 0.9300
C7 C9 1.5441(16)
C9 H7 0.9700
C9 H6 0.9700
C4 C3 1.3955(19)
C4 H4 0.9300
C1 C2 1.3948(19)
C1 H1 0.9300
C11 C12 1.3878(18)
C11 H13 0.9300
C13 C14 1.383(2)
C13 C12 1.387(2)
C13 H11 0.9300
C2 C3 1.3873(19)
C2 H2 0.9300
C14 H10 0.9300
C3 H3 0.9300
C12 H12 0.9300
